data_1537171
loop_
_publ_author_name
'Kuz'micheva, G.M.'
'Mukhin, B.V.'
'Rybakov, V.B.'
'Zharikov, E.V.'
'Denisov, A.L.'
'Smirnov, V.A.'

_publ_section_title
;
 Characteristic features of isomorphism in Ca Y Al3 O7 melilites,
 containing ions of chromium
;
_journal_name_full 'Zhurnal Neorganicheskoi Khimii'
_journal_page_first 569
_journal_page_last 577
_journal_volume 40
_journal_year 1995
_chemical_formula_sum 'Al2.91 Ca Cr0.09 O7 Y'
_chemical_name_systematic 'Ca Y (Al2.91 Cr0.09) O7'
_space_group_IT_number 113
_symmetry_space_group_name_Hall 'P -4 2ab'
_symmetry_space_group_name_H-M 'P -4 21 m'
_cell_angle_alpha 90
_cell_angle_beta 90
_cell_angle_gamma 90
_cell_formula_units_Z 2
_cell_length_a 7.679
_cell_length_b 7.679
_cell_length_c 5.042
_cell_volume 297.312
_citation_journal_id_ASTM ZNOKAQ
_cod_data_source_file Kuzmicheva_ZNOKAQ_1995_1496.cif
_cod_data_source_block Al2.91Ca1Cr0.09O7Y1
_cod_original_cell_volume 297.3118
_cod_original_formula_sum 'Al2.91 Ca1 Cr0.09 O7 Y1'
_cod_database_code 1537171

loop_
_symmetry_equiv_pos_as_xyz
x,y,z
y,-x,-z
-x,-y,z
-y,x,-z
x+1/2,-y+1/2,-z
-y+1/2,-x+1/2,z
-x+1/2,y+1/2,-z
y+1/2,x+1/2,z

loop_
_atom_site_label
_atom_site_type_symbol
_atom_site_fract_x
_atom_site_fract_y
_atom_site_fract_z
_atom_site_occupancy
_atom_site_U_iso_or_equiv
Y1 Y+3 0.3397 0.1603 0.5136 0.5 0.0
Cr2 Cr+3 0.144 0.356 0.9595 0.03 0.0
Al1 Al+3 0 0 0 0.97 0.0
Cr1 Cr+3 0 0 0 0.03 0.0
O2 O-2 0.1411 0.3589 0.302 1 0.0
O1 O-2 0.5 0 0.19 1 0.0
Al2 Al+3 0.144 0.356 0.9595 0.97 0.0
O3 O-2 0.091 0.1609 0.798 1 0.0
Ca1 Ca+2 0.3397 0.1603 0.5136 0.5 0.0
